data_7104768
loop_
_publ_author_name
'B\"auerlein, Patrick S'
'Fairlamb, Ian J S'
'Jarvis, Amanda G'
'Lee, Adam F'
'M\"uller, Christian'
'Slattery, John M'
'Thatcher, Robert J'
'Vogt, Dieter'
'Whitwood, Adrian C'

_publ_section_title
;
 Ion-tagged pi-acidic alkene ligands promote Pd-catalysed allyl-aryl
 couplings in an ionic liquid.
;
_journal_issue 38
_journal_name_full 'Chemical communications (Cambridge, England)'
_journal_page_first 5734
_journal_page_last 5736
_journal_paper_doi 10.1039/b906823f
_journal_volume 34
_journal_year 2009
_chemical_formula_moiety 'C23 H28 N O3, Br'
_chemical_formula_sum 'C23 H28 Br N O3'
_chemical_formula_weight 446.37
_chemical_name_systematic
;
?
;
_space_group_IT_number 14
_symmetry_cell_setting monoclinic
_symmetry_space_group_name_Hall '-P 2ybc'
_symmetry_space_group_name_H-M 'P 1 21/c 1'
_atom_sites_solution_hydrogens geom
_atom_sites_solution_primary direct
_atom_sites_solution_secondary difmap
_audit_creation_method SHELXL-97
_cell_angle_alpha 90.00
_cell_angle_beta 111.2720(10)
_cell_angle_gamma 90.00
_cell_formula_units_Z 4
_cell_length_a 10.5509(6)
_cell_length_b 25.7087(16)
_cell_length_c 8.2257(5)
_cell_measurement_reflns_used 5151
_cell_measurement_temperature 110(2)
_cell_measurement_theta_max 27.00
_cell_measurement_theta_min 2.22
_cell_volume 2079.2(2)
_computing_cell_refinement 'Bruker SMART'
_computing_data_collection 'Bruker SMART'
_computing_data_reduction 'Bruker SAINT'
_computing_molecular_graphics 'Bruker SHELXTL'
_computing_publication_material 'Bruker SHELXTL'
_computing_structure_refinement 'SHELXL-97 (Sheldrick, 1997)'
_computing_structure_solution 'SHELXS-97 (Sheldrick, 1997)'
_diffrn_ambient_temperature 110(2)
_diffrn_measured_fraction_theta_full 0.997
_diffrn_measured_fraction_theta_max 0.997
_diffrn_measurement_device_type 'CCD area detector'
_diffrn_measurement_method 'phi and omega scans'
_diffrn_radiation_monochromator graphite
_diffrn_radiation_source 'fine-focus sealed tube'
_diffrn_radiation_type MoK\a
_diffrn_radiation_wavelength 0.71073
_diffrn_reflns_av_R_equivalents 0.0383
_diffrn_reflns_av_sigmaI/netI 0.0375
_diffrn_reflns_limit_h_max 13
_diffrn_reflns_limit_h_min -14
_diffrn_reflns_limit_k_max 34
_diffrn_reflns_limit_k_min -34
_diffrn_reflns_limit_l_max 10
_diffrn_reflns_limit_l_min -10
_diffrn_reflns_number 21232
_diffrn_reflns_theta_full 28.29
_diffrn_reflns_theta_max 28.29
_diffrn_reflns_theta_min 1.58
_exptl_absorpt_coefficient_mu 2.001
_exptl_absorpt_correction_T_max 0.923
_exptl_absorpt_correction_T_min 0.757
_exptl_absorpt_correction_type multi-scan
_exptl_absorpt_process_details 'SADABS v2.03 (Sheldrick)'
_exptl_crystal_colour colourless
_exptl_crystal_density_diffrn 1.426
_exptl_crystal_density_method 'not measured'
_exptl_crystal_description block
_exptl_crystal_F_000 928
_exptl_crystal_size_max 0.33
_exptl_crystal_size_mid 0.13
_exptl_crystal_size_min 0.04
_refine_diff_density_max 0.510
_refine_diff_density_min -0.265
_refine_diff_density_rms 0.069
_refine_ls_extinction_method none
_refine_ls_goodness_of_fit_ref 1.021
_refine_ls_hydrogen_treatment constr
_refine_ls_matrix_type full
_refine_ls_number_parameters 255
_refine_ls_number_reflns 5141
_refine_ls_number_restraints 0
_refine_ls_restrained_S_all 1.021
_refine_ls_R_factor_all 0.0454
_refine_ls_R_factor_gt 0.0329
_refine_ls_shift/su_max 0.001
_refine_ls_shift/su_mean 0.000
_refine_ls_structure_factor_coef Fsqd
_refine_ls_weighting_details 'calc w=1/[\s^2^(Fo^2^)+(0.0375P)^2^+0.9114P] where P=(Fo^2^+2Fc^2^)/3'
_refine_ls_weighting_scheme calc
_refine_ls_wR_factor_gt 0.0747
_refine_ls_wR_factor_ref 0.0794
_reflns_number_gt 4241
_reflns_number_total 5141
_reflns_threshold_expression >2sigma(I)
_cod_data_source_file b906823f.txt
_cod_data_source_block jms0809a
_cod_depositor_comments
;
The following automatic conversions were performed:
'_symmetry_cell_setting' value 'Monoclinic' changed to 'monoclinic'
according to '/home/saulius/struct/CIF-dictionaries/cif_core.dic'
dictionary named 'cif_core.dic' version 2.4.1 from
2010-06-29.

'_exptl_absorpt_correction_type' value 'Multi-scan' changed
to 'multi-scan' according to
'/home/saulius/struct/CIF-dictionaries/cif_core.dic' dictionary named
'cif_core.dic' version 2.4.1 from 2010-06-29.

Automatic conversion script
Id: cif_fix_enum 1527 2010-12-29 10:47:43Z saulius 
;
_cod_original_sg_symbol_H-M P21/c
_cod_database_code 7104768

loop_
_symmetry_equiv_pos_as_xyz
'x, y, z'
'-x, y+1/2, -z+1/2'
'-x, -y, -z'
'x, -y-1/2, z-1/2'

loop_
_atom_site_label
_atom_site_type_symbol
_atom_site_fract_x
_atom_site_fract_y
_atom_site_fract_z
_atom_site_U_iso_or_equiv
_atom_site_adp_type
_atom_site_occupancy
_atom_site_symmetry_multiplicity
_atom_site_calc_flag
_atom_site_refinement_flags
_atom_site_disorder_assembly
_atom_site_disorder_group
Br1 Br 0.26754(2) 0.840691(7) 0.03352(3) 0.02119(7) Uani 1 1 d . . .
C1 C 0.0239(2) 0.84190(8) 0.2554(2) 0.0207(4) Uani 1 1 d . . .
H1A H 0.0622 0.8255 0.1744 0.025 Uiso 1 1 calc R . .
H1B H -0.0101 0.8770 0.2112 0.025 Uiso 1 1 calc R . .
C2 C -0.0905(2) 0.80845(9) 0.2731(3) 0.0267(5) Uani 1 1 d . . .
H2A H -0.0875 0.7729 0.2286 0.032 Uiso 1 1 calc R . .
H2B H -0.1804 0.8240 0.2067 0.032 Uiso 1 1 calc R . .
C3 C -0.0659(2) 0.80714(8) 0.4687(3) 0.0250(4) Uani 1 1 d . . .
H3A H -0.1499 0.8163 0.4895 0.030 Uiso 1 1 calc R . .
H3B H -0.0355 0.7722 0.5178 0.030 Uiso 1 1 calc R . .
C4 C 0.0447(2) 0.84731(8) 0.5503(3) 0.0199(4) Uani 1 1 d . . .
H4A H 0.0051 0.8824 0.5471 0.024 Uiso 1 1 calc R . .
H4B H 0.0992 0.8382 0.6728 0.024 Uiso 1 1 calc R . .
C5 C 0.2161(2) 0.79678(8) 0.4747(3) 0.0262(5) Uani 1 1 d . . .
H5A H 0.2717 0.7952 0.5993 0.039 Uiso 1 1 calc R . .
H5B H 0.2757 0.7976 0.4068 0.039 Uiso 1 1 calc R . .
H5C H 0.1572 0.7661 0.4418 0.039 Uiso 1 1 calc R . .
C6 C 0.21578(18) 0.89310(7) 0.4553(2) 0.0169(4) Uani 1 1 d . . .
H6A H 0.1559 0.9240 0.4248 0.020 Uiso 1 1 calc R . .
H6B H 0.2635 0.8910 0.3718 0.020 Uiso 1 1 calc R . .
C7 C 0.31997(19) 0.89959(7) 0.6389(2) 0.0187(4) Uani 1 1 d . . .
H7A H 0.2748 0.9014 0.7253 0.022 Uiso 1 1 calc R . .
H7B H 0.3853 0.8703 0.6696 0.022 Uiso 1 1 calc R . .
C8 C 0.50321(18) 0.95768(7) 0.7762(2) 0.0168(4) Uani 1 1 d . . .
C9 C 0.57989(19) 1.00024(7) 0.7605(2) 0.0192(4) Uani 1 1 d . . .
H9 H 0.5493 1.0210 0.6579 0.023 Uiso 1 1 calc R . .
C10 C 0.70053(19) 1.01226(7) 0.8945(2) 0.0177(4) Uani 1 1 d . . .
H10 H 0.7520 1.0415 0.8842 0.021 Uiso 1 1 calc R . .
C11 C 0.74732(18) 0.98168(7) 1.0450(2) 0.0162(4) Uani 1 1 d . . .
C12 C 0.66723(19) 0.94013(7) 1.0590(2) 0.0193(4) Uani 1 1 d . . .
H12 H 0.6975 0.9194 1.1616 0.023 Uiso 1 1 calc R . .
C13 C 0.54489(19) 0.92814(7) 0.9280(2) 0.0196(4) Uani 1 1 d . . .
H13 H 0.4904 0.9003 0.9416 0.024 Uiso 1 1 calc R . .
C14 C 0.88137(19) 0.98991(7) 1.1876(2) 0.0176(4) Uani 1 1 d . . .
C15 C 0.96251(19) 1.03643(7) 1.1843(2) 0.0194(4) Uani 1 1 d . . .
H15 H 0.9262 1.0618 1.0955 0.023 Uiso 1 1 calc R . .
C16 C 1.08670(19) 1.04313(7) 1.3050(3) 0.0184(4) Uani 1 1 d . . .
H16 H 1.1188 1.0164 1.3897 0.022 Uiso 1 1 calc R . .
C17 C 1.17869(19) 1.08706(7) 1.3212(2) 0.0175(4) Uani 1 1 d . . .
C18 C 1.1512(2) 1.12653(8) 1.1974(2) 0.0208(4) Uani 1 1 d . . .
H18 H 1.0691 1.1255 1.0985 0.025 Uiso 1 1 calc R . .
C19 C 1.2411(2) 1.16736(8) 1.2155(3) 0.0211(4) Uani 1 1 d . . .
H19 H 1.2215 1.1936 1.1285 0.025 Uiso 1 1 calc R . .
C20 C 1.36070(19) 1.16971(7) 1.3624(3) 0.0189(4) Uani 1 1 d . . .
C21 C 1.38849(19) 1.13128(8) 1.4901(3) 0.0202(4) Uani 1 1 d . . .
H21 H 1.4685 1.1332 1.5917 0.024 Uiso 1 1 calc R . .
C22 C 1.29907(19) 1.09037(7) 1.4681(2) 0.0189(4) Uani 1 1 d . . .
H22 H 1.3195 1.0639 1.5544 0.023 Uiso 1 1 calc R . .
C23 C 1.4414(2) 1.24391(9) 1.2525(3) 0.0356(6) Uani 1 1 d . . .
H23A H 1.4387 1.2248 1.1483 0.053 Uiso 1 1 calc R . .
H23B H 1.5187 1.2680 1.2878 0.053 Uiso 1 1 calc R . .
H23C H 1.3568 1.2636 1.2266 0.053 Uiso 1 1 calc R . .
N1 N 0.13011(15) 0.84505(6) 0.4380(2) 0.0153(3) Uani 1 1 d . . .
O1 O 0.38749(13) 0.94756(5) 0.63391(17) 0.0196(3) Uani 1 1 d . . .
O2 O 0.92360(14) 0.95793(5) 1.30629(19) 0.0252(3) Uani 1 1 d . . .
O3 O 1.45619(14) 1.20794(6) 1.39136(19) 0.0249(3) Uani 1 1 d . . .

loop_
_atom_site_aniso_label
_atom_site_aniso_U_11
_atom_site_aniso_U_22
_atom_site_aniso_U_33
_atom_site_aniso_U_23
_atom_site_aniso_U_13
_atom_site_aniso_U_12
Br1 0.02468(11) 0.01800(10) 0.02118(11) 0.00270(8) 0.00866(8) -0.00038(8)
C1 0.0206(9) 0.0230(10) 0.0162(9) -0.0031(8) 0.0039(7) -0.0038(8)
C2 0.0246(11) 0.0310(11) 0.0229(10) -0.0079(9) 0.0065(9) -0.0104(9)
C3 0.0237(10) 0.0269(11) 0.0271(11) -0.0067(8) 0.0125(9) -0.0090(8)
C4 0.0195(9) 0.0242(10) 0.0182(9) -0.0045(7) 0.0094(8) -0.0043(8)
C5 0.0191(10) 0.0159(9) 0.0411(12) -0.0010(9) 0.0081(9) 0.0024(8)
C6 0.0152(9) 0.0153(9) 0.0181(9) 0.0008(7) 0.0033(8) -0.0032(7)
C7 0.0160(9) 0.0196(9) 0.0190(9) 0.0011(7) 0.0043(8) -0.0040(7)
C8 0.0129(8) 0.0184(9) 0.0189(9) -0.0031(7) 0.0058(7) -0.0003(7)
C9 0.0206(9) 0.0169(9) 0.0180(9) 0.0015(7) 0.0046(8) 0.0005(7)
C10 0.0170(9) 0.0143(9) 0.0221(9) -0.0005(7) 0.0076(7) -0.0008(7)
C11 0.0157(9) 0.0159(9) 0.0170(9) -0.0030(7) 0.0059(7) 0.0006(7)
C12 0.0212(9) 0.0202(9) 0.0155(9) -0.0001(7) 0.0052(8) -0.0014(8)
C13 0.0181(9) 0.0206(9) 0.0199(9) 0.0005(7) 0.0066(8) -0.0048(7)
C14 0.0169(9) 0.0157(9) 0.0187(9) -0.0021(7) 0.0046(7) 0.0015(7)
C15 0.0188(9) 0.0178(9) 0.0196(9) -0.0005(7) 0.0046(8) -0.0003(7)
C16 0.0188(9) 0.0154(9) 0.0206(9) -0.0017(7) 0.0067(8) 0.0012(7)
C17 0.0162(9) 0.0184(9) 0.0183(9) -0.0032(7) 0.0068(7) 0.0001(7)
C18 0.0179(9) 0.0257(10) 0.0158(9) -0.0010(8) 0.0025(7) -0.0013(8)
C19 0.0193(9) 0.0226(10) 0.0200(9) 0.0016(7) 0.0056(8) -0.0013(8)
C20 0.0159(9) 0.0199(9) 0.0224(10) -0.0033(7) 0.0088(8) -0.0015(7)
C21 0.0139(9) 0.0246(10) 0.0194(9) -0.0026(8) 0.0026(7) 0.0008(7)
C22 0.0169(9) 0.0211(10) 0.0177(9) 0.0006(7) 0.0052(8) 0.0017(7)
C23 0.0233(11) 0.0320(12) 0.0458(14) 0.0143(11) 0.0057(10) -0.0059(9)
N1 0.0141(7) 0.0151(7) 0.0159(7) -0.0004(6) 0.0044(6) -0.0012(6)
O1 0.0157(6) 0.0193(7) 0.0191(7) 0.0016(5) 0.0008(5) -0.0054(5)
O2 0.0234(7) 0.0202(7) 0.0246(7) 0.0042(6) -0.0003(6) -0.0023(6)
O3 0.0177(7) 0.0254(8) 0.0291(8) 0.0005(6) 0.0053(6) -0.0061(6)

loop_
_atom_type_symbol
_atom_type_description
_atom_type_scat_dispersion_real
_atom_type_scat_dispersion_imag
_atom_type_scat_source
C C 0.0033 0.0016 'International Tables Vol C Tables 4.2.6.8 and 6.1.1.4'
H H 0.0000 0.0000 'International Tables Vol C Tables 4.2.6.8 and 6.1.1.4'
N N 0.0061 0.0033 'International Tables Vol C Tables 4.2.6.8 and 6.1.1.4'
O O 0.0106 0.0060 'International Tables Vol C Tables 4.2.6.8 and 6.1.1.4'
Br Br -0.2901 2.4595 'International Tables Vol C Tables 4.2.6.8 and 6.1.1.4'

loop_
_geom_angle_atom_site_label_1
_geom_angle_atom_site_label_2
_geom_angle_atom_site_label_3
_geom_angle
_geom_angle_site_symmetry_1
_geom_angle_site_symmetry_3
_geom_angle_publ_flag
N1 C1 C2 105.12(15) . . ?
N1 C1 H1A 110.7 . . ?
C2 C1 H1A 110.7 . . ?
N1 C1 H1B 110.7 . . ?
C2 C1 H1B 110.7 . . ?
H1A C1 H1B 108.8 . . ?
C1 C2 C3 105.81(16) . . ?
C1 C2 H2A 110.6 . . ?
C3 C2 H2A 110.6 . . ?
C1 C2 H2B 110.6 . . ?
C3 C2 H2B 110.6 . . ?
H2A C2 H2B 108.7 . . ?
C4 C3 C2 105.03(16) . . ?
C4 C3 H3A 110.7 . . ?
C2 C3 H3A 110.7 . . ?
C4 C3 H3B 110.7 . . ?
C2 C3 H3B 110.7 . . ?
H3A C3 H3B 108.8 . . ?
N1 C4 C3 103.71(15) . . ?
N1 C4 H4A 111.0 . . ?
C3 C4 H4A 111.0 . . ?
N1 C4 H4B 111.0 . . ?
C3 C4 H4B 111.0 . . ?
H4A C4 H4B 109.0 . . ?
N1 C5 H5A 109.5 . . ?
N1 C5 H5B 109.5 . . ?
H5A C5 H5B 109.5 . . ?
N1 C5 H5C 109.5 . . ?
H5A C5 H5C 109.5 . . ?
H5B C5 H5C 109.5 . . ?
N1 C6 C7 112.14(15) . . ?
N1 C6 H6A 109.2 . . ?
C7 C6 H6A 109.2 . . ?
N1 C6 H6B 109.2 . . ?
C7 C6 H6B 109.2 . . ?
H6A C6 H6B 107.9 . . ?
O1 C7 C6 104.70(14) . . ?
O1 C7 H7A 110.8 . . ?
C6 C7 H7A 110.8 . . ?
O1 C7 H7B 110.8 . . ?
C6 C7 H7B 110.8 . . ?
H7A C7 H7B 108.9 . . ?
O1 C8 C13 123.73(17) . . ?
O1 C8 C9 115.83(16) . . ?
C13 C8 C9 120.45(17) . . ?
C10 C9 C8 119.92(17) . . ?
C10 C9 H9 120.0 . . ?
C8 C9 H9 120.0 . . ?
C9 C10 C11 120.53(17) . . ?
C9 C10 H10 119.7 . . ?
C11 C10 H10 119.7 . . ?
C12 C11 C10 118.37(17) . . ?
C12 C11 C14 118.36(17) . . ?
C10 C11 C14 123.21(17) . . ?
C13 C12 C11 121.95(18) . . ?
C13 C12 H12 119.0 . . ?
C11 C12 H12 119.0 . . ?
C12 C13 C8 118.68(18) . . ?
C12 C13 H13 120.7 . . ?
C8 C13 H13 120.7 . . ?
O2 C14 C15 120.72(17) . . ?
O2 C14 C11 119.84(17) . . ?
C15 C14 C11 119.44(16) . . ?
C16 C15 C14 120.59(18) . . ?
C16 C15 H15 119.7 . . ?
C14 C15 H15 119.7 . . ?
C15 C16 C17 127.30(18) . . ?
C15 C16 H16 116.4 . . ?
C17 C16 H16 116.4 . . ?
C18 C17 C22 117.99(17) . . ?
C18 C17 C16 122.74(17) . . ?
C22 C17 C16 119.26(17) . . ?
C19 C18 C17 121.40(18) . . ?
C19 C18 H18 119.3 . . ?
C17 C18 H18 119.3 . . ?
C18 C19 C20 119.59(18) . . ?
C18 C19 H19 120.2 . . ?
C20 C19 H19 120.2 . . ?
O3 C20 C21 116.03(17) . . ?
O3 C20 C19 124.06(18) . . ?
C21 C20 C19 119.91(17) . . ?
C22 C21 C20 119.64(18) . . ?
C22 C21 H21 120.2 . . ?
C20 C21 H21 120.2 . . ?
C21 C22 C17 121.42(18) . . ?
C21 C22 H22 119.3 . . ?
C17 C22 H22 119.3 . . ?
O3 C23 H23A 109.5 . . ?
O3 C23 H23B 109.5 . . ?
H23A C23 H23B 109.5 . . ?
O3 C23 H23C 109.5 . . ?
H23A C23 H23C 109.5 . . ?
H23B C23 H23C 109.5 . . ?
C5 N1 C6 111.12(14) . . ?
C5 N1 C4 111.14(15) . . ?
C6 N1 C4 112.45(14) . . ?
C5 N1 C1 109.31(15) . . ?
C6 N1 C1 109.90(14) . . ?
C4 N1 C1 102.57(14) . . ?
C8 O1 C7 115.83(14) . . ?
C20 O3 C23 117.74(16) . . ?

loop_
_geom_bond_atom_site_label_1
_geom_bond_atom_site_label_2
_geom_bond_distance
_geom_bond_site_symmetry_2
_geom_bond_publ_flag
C1 N1 1.516(2) . ?
C1 C2 1.532(3) . ?
C1 H1A 0.9900 . ?
C1 H1B 0.9900 . ?
C2 C3 1.534(3) . ?
C2 H2A 0.9900 . ?
C2 H2B 0.9900 . ?
C3 C4 1.519(3) . ?
C3 H3A 0.9900 . ?
C3 H3B 0.9900 . ?
C4 N1 1.508(2) . ?
C4 H4A 0.9900 . ?
C4 H4B 0.9900 . ?
C5 N1 1.502(2) . ?
C5 H5A 0.9800 . ?
C5 H5B 0.9800 . ?
C5 H5C 0.9800 . ?
C6 N1 1.507(2) . ?
C6 C7 1.521(3) . ?
C6 H6A 0.9900 . ?
C6 H6B 0.9900 . ?
C7 O1 1.432(2) . ?
C7 H7A 0.9900 . ?
C7 H7B 0.9900 . ?
C8 O1 1.375(2) . ?
C8 C13 1.390(3) . ?
C8 C9 1.394(3) . ?
C9 C10 1.383(3) . ?
C9 H9 0.9500 . ?
C10 C11 1.396(3) . ?
C10 H10 0.9500 . ?
C11 C12 1.393(3) . ?
C11 C14 1.489(3) . ?
C12 C13 1.383(3) . ?
C12 H12 0.9500 . ?
C13 H13 0.9500 . ?
C14 O2 1.230(2) . ?
C14 C15 1.477(3) . ?
C15 C16 1.337(3) . ?
C15 H15 0.9500 . ?
C16 C17 1.463(3) . ?
C16 H16 0.9500 . ?
C17 C18 1.391(3) . ?
C17 C22 1.403(3) . ?
C18 C19 1.386(3) . ?
C18 H18 0.9500 . ?
C19 C20 1.396(3) . ?
C19 H19 0.9500 . ?
C20 O3 1.365(2) . ?
C20 C21 1.394(3) . ?
C21 C22 1.380(3) . ?
C21 H21 0.9500 . ?
C22 H22 0.9500 . ?
C23 O3 1.433(3) . ?
C23 H23A 0.9800 . ?
C23 H23B 0.9800 . ?
C23 H23C 0.9800 . ?

loop_
_geom_torsion_atom_site_label_1
_geom_torsion_atom_site_label_2
_geom_torsion_atom_site_label_3
_geom_torsion_atom_site_label_4
_geom_torsion
_geom_torsion_site_symmetry_1
_geom_torsion_site_symmetry_2
_geom_torsion_site_symmetry_3
_geom_torsion_site_symmetry_4
_geom_torsion_publ_flag
N1 C1 C2 C3 16.2(2) . . . . ?
C1 C2 C3 C4 9.9(2) . . . . ?
C2 C3 C4 N1 -32.5(2) . . . . ?
N1 C6 C7 O1 -177.67(14) . . . . ?
O1 C8 C9 C10 -177.66(16) . . . . ?
C13 C8 C9 C10 2.1(3) . . . . ?
C8 C9 C10 C11 0.8(3) . . . . ?
C9 C10 C11 C12 -2.3(3) . . . . ?
C9 C10 C11 C14 174.97(17) . . . . ?
C10 C11 C12 C13 0.9(3) . . . . ?
C14 C11 C12 C13 -176.46(17) . . . . ?
C11 C12 C13 C8 1.9(3) . . . . ?
O1 C8 C13 C12 176.33(17) . . . . ?
C9 C8 C13 C12 -3.4(3) . . . . ?
C12 C11 C14 O2 6.0(3) . . . . ?
C10 C11 C14 O2 -171.23(18) . . . . ?
C12 C11 C14 C15 -174.30(17) . . . . ?
C10 C11 C14 C15 8.4(3) . . . . ?
O2 C14 C15 C16 3.7(3) . . . . ?
C11 C14 C15 C16 -175.96(17) . . . . ?
C14 C15 C16 C17 -179.10(17) . . . . ?
C15 C16 C17 C18 -6.4(3) . . . . ?
C15 C16 C17 C22 172.74(19) . . . . ?
C22 C17 C18 C19 1.6(3) . . . . ?
C16 C17 C18 C19 -179.28(18) . . . . ?
C17 C18 C19 C20 -1.3(3) . . . . ?
C18 C19 C20 O3 179.31(18) . . . . ?
C18 C19 C20 C21 -0.4(3) . . . . ?
O3 C20 C21 C22 -178.03(17) . . . . ?
C19 C20 C21 C22 1.7(3) . . . . ?
C20 C21 C22 C17 -1.4(3) . . . . ?
C18 C17 C22 C21 -0.3(3) . . . . ?
C16 C17 C22 C21 -179.42(18) . . . . ?
C7 C6 N1 C5 -61.6(2) . . . . ?
C7 C6 N1 C4 63.7(2) . . . . ?
C7 C6 N1 C1 177.29(15) . . . . ?
C3 C4 N1 C5 -74.18(19) . . . . ?
C3 C4 N1 C6 160.53(15) . . . . ?
C3 C4 N1 C1 42.54(18) . . . . ?
C2 C1 N1 C5 81.82(19) . . . . ?
C2 C1 N1 C6 -155.98(16) . . . . ?
C2 C1 N1 C4 -36.19(18) . . . . ?
C13 C8 O1 C7 -8.9(3) . . . . ?
C9 C8 O1 C7 170.87(16) . . . . ?
C6 C7 O1 C8 -168.80(15) . . . . ?
C21 C20 O3 C23 171.25(19) . . . . ?
C19 C20 O3 C23 -8.5(3) . . . . ?

loop_
_cod_related_entry_id
_cod_related_entry_database
_cod_related_entry_code
1 ChemSpider 30653150
